data_4331230
loop_
_publ_author_name
'Sohail Muhammad'
'Veeranna Yempally'
'Muhammad Anas'
'Salvador Moncho'
'Samuel J. Kyran'
'Edward N. Brothers'
'Donald J. Darensbourg'
'Ashfaq A. Bengali'

_publ_contact_author_address
;Department of Chemistry
Texas A&M University at Qatar
Doha, Qatar
;
_publ_contact_author_email ashfaq.bengali@qatar.tamu.edu
_publ_contact_author_name 'Ashfaq A. Bengali'
_publ_section_title
;
 Mechanism of CO Displacement from an Unusually Labile Rhenium Complex: An
 Experimental and Theoretical Investigation
;
_journal_name_full 'Inorganic Chemistry'
_journal_page_first 13041
_journal_page_last 13049
_journal_paper_doi 10.1021/ic302182b
_journal_volume 51
_journal_year 2012
_chemical_formula_sum 'C27 H18 F3 N O4 P Re'
_chemical_formula_weight 694.59
_space_group_IT_number 2
_symmetry_cell_setting triclinic
_symmetry_Int_Tables_number 2
_symmetry_space_group_name_Hall '-P 1'
_symmetry_space_group_name_H-M 'P -1'
_atom_sites_solution_hydrogens geom
_atom_sites_solution_primary direct
_atom_sites_solution_secondary difmap
_audit_creation_method SHELXL-97
_cell_angle_alpha 80.378(6)
_cell_angle_beta 86.014(6)
_cell_angle_gamma 70.116(6)
_cell_formula_units_Z 2
_cell_length_a 8.371(5)
_cell_length_b 10.521(6)
_cell_length_c 15.495(9)
_cell_measurement_reflns_used 6817
_cell_measurement_temperature 110(2)
_cell_measurement_theta_max 27.92
_cell_measurement_theta_min 2.29
_cell_volume 1265.1(13)
_computing_cell_refinement 'Bruker SMART'
_computing_data_collection 'Bruker SMART'
_computing_data_reduction 'Bruker SAINT'
_computing_molecular_graphics 'Bruker SHELXTL'
_computing_publication_material 'Bruker SHELXTL'
_computing_structure_refinement 'SHELXL-97 (Sheldrick, 1997)'
_computing_structure_solution 'SHELXS-97 (Sheldrick, 1990)'
_diffrn_ambient_temperature 110(2)
_diffrn_measured_fraction_theta_full 0.978
_diffrn_measured_fraction_theta_max 0.978
_diffrn_measurement_device_type 'CCD area detector'
_diffrn_measurement_method 'phi and omega scans'
_diffrn_radiation_monochromator graphite
_diffrn_radiation_type MoK\a
_diffrn_radiation_wavelength 0.71073
_diffrn_reflns_av_R_equivalents 0.0390
_diffrn_reflns_av_sigmaI/netI 0.0481
_diffrn_reflns_limit_h_max 11
_diffrn_reflns_limit_h_min -10
_diffrn_reflns_limit_k_max 13
_diffrn_reflns_limit_k_min -13
_diffrn_reflns_limit_l_max 20
_diffrn_reflns_limit_l_min -20
_diffrn_reflns_number 15166
_diffrn_reflns_theta_full 28.16
_diffrn_reflns_theta_max 28.16
_diffrn_reflns_theta_min 2.08
_diffrn_source 'normal-focus sealed tube'
_exptl_absorpt_coefficient_mu 4.922
_exptl_absorpt_correction_T_max 0.8274
_exptl_absorpt_correction_T_min 0.2777
_exptl_absorpt_correction_type multi-scan
_exptl_absorpt_process_details sadabs
_exptl_crystal_colour yellow-orange
_exptl_crystal_density_diffrn 1.823
_exptl_crystal_description needle
_exptl_crystal_F_000 672
_exptl_crystal_recrystallization_method 'Slow evaporation of hexane solution'
_exptl_crystal_size_max 0.35
_exptl_crystal_size_mid 0.09
_exptl_crystal_size_min 0.04
_refine_diff_density_max 1.281
_refine_diff_density_min -0.924
_refine_diff_density_rms 0.118
_refine_ls_extinction_method none
_refine_ls_goodness_of_fit_ref 1.059
_refine_ls_hydrogen_treatment constr
_refine_ls_matrix_type full
_refine_ls_number_parameters 344
_refine_ls_number_reflns 6066
_refine_ls_number_restraints 3
_refine_ls_restrained_S_all 1.061
_refine_ls_R_factor_all 0.0299
_refine_ls_R_factor_gt 0.0263
_refine_ls_shift/su_max 0.001
_refine_ls_shift/su_mean 0.000
_refine_ls_structure_factor_coef Fsqd
_refine_ls_weighting_details 'calc w=1/[\s^2^(Fo^2^)+(0.0218P)^2^+0.0000P] where P=(Fo^2^+2Fc^2^)/3'
_refine_ls_weighting_scheme calc
_refine_ls_wR_factor_gt 0.0597
_refine_ls_wR_factor_ref 0.0610
_reflns_number_gt 5556
_reflns_number_total 6066
_reflns_threshold_expression >2sigma(I)
_cod_data_source_file ic302182b_si_001_1.cif
_cod_data_source_block RePPh3Complex
_cod_database_code 4331230

loop_
_symmetry_equiv_pos_as_xyz
'x, y, z'
'-x, -y, -z'

loop_
_atom_site_label
_atom_site_type_symbol
_atom_site_fract_x
_atom_site_fract_y
_atom_site_fract_z
_atom_site_U_iso_or_equiv
_atom_site_adp_type
_atom_site_occupancy
_atom_site_symmetry_multiplicity
_atom_site_calc_flag
_atom_site_refinement_flags
_atom_site_disorder_assembly
_atom_site_disorder_group
Re1 Re 0.220454(15) 0.371053(12) 0.142323(8) 0.01735(5) Uani 1 1 d . . .
P1 P 0.29220(10) 0.51004(9) 0.23985(5) 0.01725(17) Uani 1 1 d . . .
O1 O 0.3078(3) 0.5390(3) -0.02356(16) 0.0335(6) Uani 1 1 d . . .
O2 O -0.1401(3) 0.5807(3) 0.14053(18) 0.0358(6) Uani 1 1 d . . .
O3 O 0.0892(4) 0.2183(3) 0.02448(19) 0.0413(7) Uani 1 1 d . . .
O4 O 0.1957(3) 0.2356(2) 0.26199(15) 0.0228(5) Uani 1 1 d . A .
N1 N 0.4668(3) 0.2160(3) 0.16063(18) 0.0205(6) Uani 1 1 d . . .
C1 C 0.2741(4) 0.4761(3) 0.0391(2) 0.0225(7) Uani 1 1 d . . .
C2 C -0.0057(4) 0.5001(4) 0.1418(2) 0.0226(7) Uani 1 1 d . . .
C3 C 0.1434(5) 0.2710(4) 0.0685(2) 0.0267(8) Uani 1 1 d . . .
C4 C 0.6170(4) 0.1824(4) 0.1202(2) 0.0272(8) Uani 1 1 d . . .
H4 H 0.6426 0.2311 0.0668 0.033 Uiso 1 1 calc R . .
C5 C 0.7343(5) 0.0638(4) 0.1675(3) 0.0360(9) Uani 1 1 d . . .
H5 H 0.8499 0.0211 0.1521 0.043 Uiso 1 1 calc R . .
C6 C 0.6492(5) 0.0226(4) 0.2396(2) 0.0320(8) Uani 1 1 d . . .
H6 H 0.6937 -0.0543 0.2835 0.038 Uiso 1 1 calc R . .
C7 C 0.4807(4) 0.1183(3) 0.2355(2) 0.0219(7) Uani 1 1 d . A .
C8 C 0.3322(4) 0.1363(3) 0.2838(2) 0.0230(7) Uani 1 1 d . . .
C10 C 0.4752(4) 0.4182(3) 0.3095(2) 0.0206(7) Uani 1 1 d . . .
C11 C 0.6340(4) 0.3633(3) 0.2699(2) 0.0237(7) Uani 1 1 d . . .
H11 H 0.6468 0.3811 0.2081 0.028 Uiso 1 1 calc R . .
C12 C 0.7726(5) 0.2831(4) 0.3208(3) 0.0321(9) Uani 1 1 d . . .
H12 H 0.8802 0.2454 0.2939 0.038 Uiso 1 1 calc R . .
C13 C 0.7543(5) 0.2577(4) 0.4112(3) 0.0403(10) Uani 1 1 d . . .
H13 H 0.8491 0.2019 0.4460 0.048 Uiso 1 1 calc R . .
C14 C 0.6005(5) 0.3128(4) 0.4500(3) 0.0390(10) Uani 1 1 d . . .
H14 H 0.5892 0.2959 0.5119 0.047 Uiso 1 1 calc R . .
C15 C 0.4594(5) 0.3937(4) 0.3998(2) 0.0272(8) Uani 1 1 d . . .
H15 H 0.3528 0.4319 0.4275 0.033 Uiso 1 1 calc R . .
C16 C 0.1197(4) 0.5814(3) 0.3160(2) 0.0205(7) Uani 1 1 d . . .
C17 C 0.0985(4) 0.7063(4) 0.3438(2) 0.0256(7) Uani 1 1 d . . .
H17 H 0.1771 0.7527 0.3248 0.031 Uiso 1 1 calc R . .
C18 C -0.0359(5) 0.7630(4) 0.3987(2) 0.0286(8) Uani 1 1 d . . .
H18 H -0.0484 0.8474 0.4174 0.034 Uiso 1 1 calc R . .
C19 C -0.1522(5) 0.6962(4) 0.4261(2) 0.0310(8) Uani 1 1 d . . .
H19 H -0.2460 0.7357 0.4625 0.037 Uiso 1 1 calc R . .
C20 C -0.1308(5) 0.5718(4) 0.4001(2) 0.0310(8) Uani 1 1 d . . .
H20 H -0.2091 0.5253 0.4196 0.037 Uiso 1 1 calc R . .
C21 C 0.0047(4) 0.5143(4) 0.3454(2) 0.0260(7) Uani 1 1 d . . .
H21 H 0.0184 0.4287 0.3282 0.031 Uiso 1 1 calc R . .
C22 C 0.3306(4) 0.6632(3) 0.1824(2) 0.0186(6) Uani 1 1 d . . .
C23 C 0.2001(5) 0.7584(4) 0.1297(2) 0.0256(7) Uani 1 1 d . . .
H23 H 0.0983 0.7400 0.1235 0.031 Uiso 1 1 calc R . .
C24 C 0.2187(5) 0.8794(4) 0.0864(2) 0.0295(8) Uani 1 1 d . . .
H24 H 0.1286 0.9443 0.0520 0.035 Uiso 1 1 calc R . .
C25 C 0.3686(5) 0.9057(4) 0.0933(3) 0.0335(9) Uani 1 1 d . . .
H25 H 0.3820 0.9880 0.0634 0.040 Uiso 1 1 calc R . .
C26 C 0.4983(5) 0.8110(4) 0.1442(3) 0.0349(9) Uani 1 1 d . . .
H26 H 0.6017 0.8279 0.1485 0.042 Uiso 1 1 calc R . .
C27 C 0.4783(4) 0.6910(4) 0.1893(2) 0.0278(8) Uani 1 1 d . . .
H27 H 0.5673 0.6277 0.2251 0.033 Uiso 1 1 calc R . .
F1 F 0.4491(6) -0.0718(6) 0.3802(4) 0.103(3) Uani 0.774(6) 1 d PD A 1
F1' F 0.454(2) 0.000(2) 0.4112(13) 0.103(3) Uani 0.226(6) 1 d PD A 2
F2 F 0.1913(7) -0.0077(6) 0.3589(3) 0.0899(19) Uani 0.774(6) 1 d PD A 1
F2' F 0.315(3) -0.0724(17) 0.3507(11) 0.0899(19) Uani 0.226(6) 1 d PD A 2
F3 F 0.2478(9) 0.1032(4) 0.4313(2) 0.091(2) Uani 0.774(6) 1 d PD A 1
F3' F 0.375(3) 0.0652(18) 0.4318(8) 0.091(2) Uani 0.226(6) 1 d PD A 2
C9 C 0.3172(5) 0.0404(4) 0.3656(3) 0.0334(9) Uani 0.226(6) 1 d PD A 1
C9' C 0.3172(5) 0.0404(4) 0.3656(3) 0.0334(9) Uani 0.774(6) 1 d P A 2

loop_
_atom_site_aniso_label
_atom_site_aniso_U_11
_atom_site_aniso_U_22
_atom_site_aniso_U_33
_atom_site_aniso_U_23
_atom_site_aniso_U_13
_atom_site_aniso_U_12
Re1 0.01731(7) 0.01577(7) 0.01892(7) -0.00048(5) -0.00226(5) -0.00609(5)
P1 0.0161(4) 0.0172(4) 0.0182(4) -0.0016(3) 0.0001(3) -0.0058(3)
O1 0.0423(16) 0.0350(15) 0.0258(13) 0.0023(11) -0.0009(12) -0.0194(13)
O2 0.0204(14) 0.0371(16) 0.0437(16) -0.0010(13) -0.0069(11) -0.0029(12)
O3 0.0553(19) 0.0267(15) 0.0459(17) -0.0029(13) -0.0261(14) -0.0151(13)
O4 0.0200(12) 0.0208(12) 0.0255(12) 0.0010(10) 0.0017(9) -0.0067(10)
N1 0.0215(14) 0.0172(14) 0.0230(14) -0.0064(11) 0.0000(11) -0.0051(12)
C1 0.0222(17) 0.0214(17) 0.0239(17) -0.0042(14) -0.0033(13) -0.0065(14)
C2 0.0276(19) 0.0229(18) 0.0224(17) -0.0037(13) -0.0032(13) -0.0143(15)
C3 0.0281(19) 0.0199(18) 0.0291(18) 0.0034(14) -0.0068(15) -0.0064(15)
C4 0.0244(18) 0.0263(19) 0.0323(19) -0.0088(15) 0.0066(15) -0.0094(15)
C5 0.0226(19) 0.027(2) 0.051(2) -0.0106(18) 0.0037(17) 0.0016(16)
C6 0.029(2) 0.0248(19) 0.035(2) -0.0012(16) -0.0056(16) -0.0004(16)
C7 0.0225(17) 0.0176(16) 0.0238(17) -0.0008(13) -0.0030(13) -0.0051(14)
C8 0.0268(18) 0.0192(17) 0.0241(17) -0.0019(14) -0.0035(14) -0.0090(14)
C10 0.0183(16) 0.0205(17) 0.0242(17) 0.0006(13) -0.0052(13) -0.0091(13)
C11 0.0219(17) 0.0226(18) 0.0294(18) -0.0052(14) -0.0031(14) -0.0099(14)
C12 0.0198(18) 0.029(2) 0.049(2) -0.0038(17) -0.0073(16) -0.0097(16)
C13 0.035(2) 0.034(2) 0.049(3) 0.0080(19) -0.0206(19) -0.0104(18)
C14 0.044(2) 0.047(3) 0.0255(19) 0.0086(18) -0.0121(17) -0.019(2)
C15 0.0263(18) 0.032(2) 0.0220(17) 0.0038(15) -0.0033(14) -0.0113(16)
C16 0.0198(16) 0.0229(17) 0.0171(15) -0.0026(13) 0.0015(12) -0.0054(14)
C17 0.0243(18) 0.0296(19) 0.0248(17) -0.0048(15) 0.0007(14) -0.0113(15)
C18 0.032(2) 0.0249(19) 0.0281(18) -0.0100(15) 0.0007(15) -0.0053(16)
C19 0.0263(19) 0.033(2) 0.0253(18) -0.0050(16) 0.0058(15) 0.0005(16)
C20 0.0242(19) 0.036(2) 0.033(2) -0.0060(17) 0.0095(15) -0.0120(17)
C21 0.0237(18) 0.0247(19) 0.0286(18) -0.0036(15) 0.0075(14) -0.0087(15)
C22 0.0199(16) 0.0158(16) 0.0201(16) -0.0045(12) 0.0030(12) -0.0055(13)
C23 0.0277(18) 0.0236(18) 0.0255(18) -0.0009(14) -0.0028(14) -0.0094(15)
C24 0.037(2) 0.0213(18) 0.0265(18) -0.0008(14) -0.0002(15) -0.0066(16)
C25 0.041(2) 0.0135(17) 0.043(2) -0.0024(15) 0.0154(18) -0.0090(16)
C26 0.025(2) 0.0226(19) 0.058(3) -0.0062(18) 0.0085(17) -0.0113(16)
C27 0.0231(18) 0.0213(18) 0.039(2) -0.0042(15) 0.0038(15) -0.0078(15)
F1 0.075(3) 0.058(3) 0.098(4) 0.059(3) 0.040(3) 0.035(3)
F1' 0.075(3) 0.058(3) 0.098(4) 0.059(3) 0.040(3) 0.035(3)
F2 0.092(4) 0.107(4) 0.086(3) 0.057(3) -0.032(3) -0.081(4)
F2' 0.092(4) 0.107(4) 0.086(3) 0.057(3) -0.032(3) -0.081(4)
F3 0.173(6) 0.042(2) 0.0301(17) -0.0021(16) 0.046(3) -0.011(3)
F3' 0.173(6) 0.042(2) 0.0301(17) -0.0021(16) 0.046(3) -0.011(3)
C9 0.043(2) 0.0222(19) 0.029(2) 0.0031(15) 0.0019(17) -0.0071(17)
C9' 0.043(2) 0.0222(19) 0.029(2) 0.0031(15) 0.0019(17) -0.0071(17)

loop_
_atom_type_symbol
_atom_type_description
_atom_type_scat_dispersion_real
_atom_type_scat_dispersion_imag
_atom_type_scat_source
C C 0.0033 0.0016 'International Tables Vol C Tables 4.2.6.8 and 6.1.1.4'
H H 0.0000 0.0000 'International Tables Vol C Tables 4.2.6.8 and 6.1.1.4'
F F 0.0171 0.0103 'International Tables Vol C Tables 4.2.6.8 and 6.1.1.4'
N N 0.0061 0.0033 'International Tables Vol C Tables 4.2.6.8 and 6.1.1.4'
O O 0.0106 0.0060 'International Tables Vol C Tables 4.2.6.8 and 6.1.1.4'
P P 0.1023 0.0942 'International Tables Vol C Tables 4.2.6.8 and 6.1.1.4'
Re Re -1.0185 7.2310 'International Tables Vol C Tables 4.2.6.8 and 6.1.1.4'

loop_
_geom_angle_atom_site_label_1
_geom_angle_atom_site_label_2
_geom_angle_atom_site_label_3
_geom_angle
C1 Re1 C2 89.91(14)
C1 Re1 C3 88.76(15)
C2 Re1 C3 88.88(15)
C1 Re1 N1 97.52(13)
C2 Re1 N1 172.32(12)
C3 Re1 N1 93.18(13)
C1 Re1 O4 172.27(11)
C2 Re1 O4 97.64(12)
C3 Re1 O4 92.99(13)
N1 Re1 O4 74.88(10)
C1 Re1 P1 92.57(11)
C2 Re1 P1 86.24(10)
C3 Re1 P1 174.94(11)
N1 Re1 P1 91.49(8)
O4 Re1 P1 86.33(8)
C10 P1 C22 106.19(15)
C10 P1 C16 104.48(16)
C22 P1 C16 101.94(15)
C10 P1 Re1 115.06(12)
C22 P1 Re1 114.35(11)
C16 P1 Re1 113.49(12)
C8 O4 Re1 114.0(2)
C4 N1 C7 106.8(3)
C4 N1 Re1 138.4(2)
C7 N1 Re1 114.8(2)
O1 C1 Re1 179.4(3)
O2 C2 Re1 178.1(3)
O3 C3 Re1 176.0(3)
N1 C4 C5 111.0(3)
N1 C4 H4 124.5
C5 C4 H4 124.5
C6 C5 C4 107.0(3)
C6 C5 H5 126.5
C4 C5 H5 126.5
C5 C6 C7 106.3(3)
C5 C6 H6 126.8
C7 C6 H6 126.8
C8 C7 N1 114.0(3)
C8 C7 C6 137.0(3)
N1 C7 C6 108.9(3)
O4 C8 C7 122.3(3)
O4 C8 C9 114.8(3)
C7 C8 C9 122.9(3)
C15 C10 C11 119.3(3)
C15 C10 P1 121.9(3)
C11 C10 P1 118.7(3)
C12 C11 C10 120.0(3)
C12 C11 H11 120.0
C10 C11 H11 120.0
C11 C12 C13 120.1(4)
C11 C12 H12 120.0
C13 C12 H12 120.0
C14 C13 C12 120.1(4)
C14 C13 H13 120.0
C12 C13 H13 120.0
C13 C14 C15 120.7(4)
C13 C14 H14 119.6
C15 C14 H14 119.6
C10 C15 C14 119.9(3)
C10 C15 H15 120.1
C14 C15 H15 120.1
C21 C16 C17 118.7(3)
C21 C16 P1 120.5(3)
C17 C16 P1 120.8(3)
C18 C17 C16 120.9(3)
C18 C17 H17 119.6
C16 C17 H17 119.6
C17 C18 C19 119.9(3)
C17 C18 H18 120.1
C19 C18 H18 120.1
C20 C19 C18 119.6(3)
C20 C19 H19 120.2
C18 C19 H19 120.2
C19 C20 C21 120.6(3)
C19 C20 H20 119.7
C21 C20 H20 119.7
C16 C21 C20 120.4(3)
C16 C21 H21 119.8
C20 C21 H21 119.8
C27 C22 C23 118.9(3)
C27 C22 P1 123.7(3)
C23 C22 P1 117.5(2)
C24 C23 C22 120.5(3)
C24 C23 H23 119.8
C22 C23 H23 119.8
C23 C24 C25 120.1(3)
C23 C24 H24 119.9
C25 C24 H24 119.9
C26 C25 C24 119.4(3)
C26 C25 H25 120.3
C24 C25 H25 120.3
C25 C26 C27 120.5(4)
C25 C26 H26 119.8
C27 C26 H26 119.8
C22 C27 C26 120.6(3)
C22 C27 H27 119.7
C26 C27 H27 119.7
F3 C9 F1 118.7(5)
F3 C9 F2 94.4(5)
F1 C9 F2 102.6(5)
F3 C9 C8 113.3(3)
F1 C9 C8 114.3(3)
F2 C9 C8 110.8(3)

loop_
_geom_bond_atom_site_label_1
_geom_bond_atom_site_label_2
_geom_bond_distance
Re1 C1 1.905(4)
Re1 C2 1.918(4)
Re1 C3 1.950(4)
Re1 N1 2.152(3)
Re1 O4 2.185(2)
Re1 P1 2.4989(13)
P1 C10 1.822(3)
P1 C22 1.824(3)
P1 C16 1.834(3)
O1 C1 1.155(4)
O2 C2 1.155(4)
O3 C3 1.148(4)
O4 C8 1.278(4)
N1 C4 1.326(4)
N1 C7 1.399(4)
C4 C5 1.421(5)
C4 H4 0.9500
C5 C6 1.371(5)
C5 H5 0.9500
C6 C7 1.426(5)
C6 H6 0.9500
C7 C8 1.377(5)
C8 C9 1.510(5)
C10 C15 1.385(5)
C10 C11 1.400(5)
C11 C12 1.386(5)
C11 H11 0.9500
C12 C13 1.389(6)
C12 H12 0.9500
C13 C14 1.362(6)
C13 H13 0.9500
C14 C15 1.396(5)
C14 H14 0.9500
C15 H15 0.9500
C16 C21 1.389(5)
C16 C17 1.400(5)
C17 C18 1.388(5)
C17 H17 0.9500
C18 C19 1.390(5)
C18 H18 0.9500
C19 C20 1.383(5)
C19 H19 0.9500
C20 C21 1.393(5)
C20 H20 0.9500
C21 H21 0.9500
C22 C27 1.378(5)
C22 C23 1.404(5)
C23 C24 1.388(5)
C23 H23 0.9500
C24 C25 1.389(6)
C24 H24 0.9500
C25 C26 1.383(6)
C25 H25 0.9500
C26 C27 1.394(5)
C26 H26 0.9500
C27 H27 0.9500
F1 C9 1.312(5)
F2 C9 1.331(5)
F3 C9 1.300(5)

loop_
_geom_torsion_atom_site_label_1
_geom_torsion_atom_site_label_2
_geom_torsion_atom_site_label_3
_geom_torsion_atom_site_label_4
_geom_torsion
C1 Re1 P1 C10 -114.26(16)
C2 Re1 P1 C10 156.00(15)
C3 Re1 P1 C10 140.5(11)
N1 Re1 P1 C10 -16.66(14)
O4 Re1 P1 C10 58.08(14)
C1 Re1 P1 C22 9.07(15)
C2 Re1 P1 C22 -80.67(15)
C3 Re1 P1 C22 -96.1(11)
N1 Re1 P1 C22 106.67(14)
O4 Re1 P1 C22 -178.59(13)
C1 Re1 P1 C16 125.46(15)
C2 Re1 P1 C16 35.71(15)
C3 Re1 P1 C16 20.2(11)
N1 Re1 P1 C16 -136.94(14)
O4 Re1 P1 C16 -62.20(13)
C1 Re1 O4 C8 -10.0(9)
C2 Re1 O4 C8 -177.8(2)
C3 Re1 O4 C8 92.9(3)
N1 Re1 O4 C8 0.4(2)
P1 Re1 O4 C8 -92.1(2)
C1 Re1 N1 C4 -3.1(4)
C2 Re1 N1 C4 -168.6(8)
C3 Re1 N1 C4 86.0(4)
O4 Re1 N1 C4 178.3(4)
P1 Re1 N1 C4 -95.9(4)
C1 Re1 N1 C7 177.5(2)
C2 Re1 N1 C7 12.1(9)
C3 Re1 N1 C7 -93.3(2)
O4 Re1 N1 C7 -1.0(2)
P1 Re1 N1 C7 84.8(2)
C2 Re1 C1 O1 -174(100)
C3 Re1 C1 O1 -85(34)
N1 Re1 C1 O1 8(34)
O4 Re1 C1 O1 18(35)
P1 Re1 C1 O1 100(34)
C1 Re1 C2 O2 -34(9)
C3 Re1 C2 O2 -122(9)
N1 Re1 C2 O2 132(9)
O4 Re1 C2 O2 145(9)
P1 Re1 C2 O2 59(9)
C1 Re1 C3 O3 -81(5)
C2 Re1 C3 O3 9(5)
N1 Re1 C3 O3 -179(100)
O4 Re1 C3 O3 106(5)
P1 Re1 C3 O3 24(6)
C7 N1 C4 C5 -0.9(4)
Re1 N1 C4 C5 179.7(3)
N1 C4 C5 C6 1.0(5)
C4 C5 C6 C7 -0.6(4)
C4 N1 C7 C8 -178.0(3)
Re1 N1 C7 C8 1.5(4)
C4 N1 C7 C6 0.5(4)
Re1 N1 C7 C6 -179.9(2)
C5 C6 C7 C8 178.1(4)
C5 C6 C7 N1 0.1(4)
Re1 O4 C8 C7 0.3(4)
Re1 O4 C8 C9 -179.2(2)
N1 C7 C8 O4 -1.2(5)
C6 C7 C8 O4 -179.2(4)
N1 C7 C8 C9 178.2(3)
C6 C7 C8 C9 0.2(7)
C22 P1 C10 C15 118.4(3)
C16 P1 C10 C15 11.0(3)
Re1 P1 C10 C15 -114.1(3)
C22 P1 C10 C11 -66.0(3)
C16 P1 C10 C11 -173.3(3)
Re1 P1 C10 C11 61.6(3)
C15 C10 C11 C12 1.3(5)
P1 C10 C11 C12 -174.5(3)
C10 C11 C12 C13 -0.3(5)
C11 C12 C13 C14 -0.7(6)
C12 C13 C14 C15 0.8(6)
C11 C10 C15 C14 -1.2(5)
P1 C10 C15 C14 174.4(3)
C13 C14 C15 C10 0.2(6)
C10 P1 C16 C21 -97.0(3)
C22 P1 C16 C21 152.6(3)
Re1 P1 C16 C21 29.1(3)
C10 P1 C16 C17 84.8(3)
C22 P1 C16 C17 -25.6(3)
Re1 P1 C16 C17 -149.1(2)
C21 C16 C17 C18 -0.8(5)
P1 C16 C17 C18 177.4(3)
C16 C17 C18 C19 -0.6(5)
C17 C18 C19 C20 1.5(5)
C18 C19 C20 C21 -1.1(6)
C17 C16 C21 C20 1.2(5)
P1 C16 C21 C20 -177.0(3)
C19 C20 C21 C16 -0.3(6)
C10 P1 C22 C27 4.2(3)
C16 P1 C22 C27 113.3(3)
Re1 P1 C22 C27 -123.8(3)
C10 P1 C22 C23 -174.6(3)
C16 P1 C22 C23 -65.5(3)
Re1 P1 C22 C23 57.4(3)
C27 C22 C23 C24 -1.0(5)
P1 C22 C23 C24 177.8(3)
C22 C23 C24 C25 1.6(5)
C23 C24 C25 C26 -0.6(6)
C24 C25 C26 C27 -0.9(6)
C23 C22 C27 C26 -0.5(5)
P1 C22 C27 C26 -179.2(3)
C25 C26 C27 C22 1.5(6)
O4 C8 C9 F3 -49.7(6)
C7 C8 C9 F3 130.8(5)
O4 C8 C9 F1 170.2(5)
C7 C8 C9 F1 -9.3(7)
O4 C8 C9 F2 54.9(5)
C7 C8 C9 F2 -124.5(5)
